data_7703493
loop_
_publ_author_name
'Leforestier, Baptiste'
'Gyton, Matthew R.'
'Chaplin, Adrian B.'

_publ_section_title
;
 Synthesis and group 9 complexes of macrocyclic PCP and POCOP pincer
 ligands.
;
_journal_issue 7
_journal_name_full 'Dalton transactions (Cambridge, England : 2003)'
_journal_page_first 2087
_journal_page_last 2101
_journal_paper_doi 10.1039/c9dt04835a
_journal_volume 49
_journal_year 2020
_chemical_formula_moiety 'C29 H49 O3 P2 Rh'
_chemical_formula_sum 'C29 H49 O3 P2 Rh'
_chemical_formula_weight 610.53
_chemical_melting_point ?
_space_group_crystal_system orthorhombic
_space_group_IT_number 29
_space_group_name_Hall 'P 2c -2ac'
_space_group_name_H-M_alt 'P c a 21'
_atom_sites_solution_hydrogens geom
_atom_sites_solution_primary dual
_atom_sites_solution_secondary difmap
_audit_creation_date 2019-10-01
_audit_creation_method
;
Olex2 1.2
(compiled 2018.05.29 svn.r3510 for OlexSys, GUI svn.r5506)
;
_audit_update_record
;
2019-12-18 deposited with the CCDC.	2020-01-27 downloaded from the CCDC.
;
_cell_angle_alpha 90
_cell_angle_beta 90
_cell_angle_gamma 90
_cell_formula_units_Z 4
_cell_length_a 20.85015(15)
_cell_length_b 10.67243(11)
_cell_length_c 13.58703(12)
_cell_measurement_reflns_used 14138
_cell_measurement_temperature 150(2)
_cell_measurement_theta_max 73.6650
_cell_measurement_theta_min 4.1080
_cell_volume 3023.41(5)
_computing_cell_refinement 'CrysAlisPro 1.171.40.57a (Rigaku OD, 2019)'
_computing_data_collection 'CrysAlisPro 1.171.40.57a (Rigaku OD, 2019)'
_computing_data_reduction 'CrysAlisPro 1.171.40.57a (Rigaku OD, 2019)'
_computing_molecular_graphics 'Olex2 (Dolomanov et al., 2009)'
_computing_publication_material 'Olex2 (Dolomanov et al., 2009)'
_computing_structure_refinement 'ShelXL (Sheldrick, 2015)'
_computing_structure_solution 'ShelXT (Sheldrick, 2015)'
_diffrn_ambient_environment N~2~
_diffrn_ambient_temperature 150(2)
_diffrn_detector 'CCD plate'
_diffrn_detector_area_resol_mean 5.3046
_diffrn_detector_type AtlasS2
_diffrn_measured_fraction_theta_full 0.980
_diffrn_measured_fraction_theta_max 0.980
_diffrn_measurement_details
;
List of Runs (angles in degrees, time in seconds):

  # Type    Start    End  Width  t~exp~   \w     \q     \k     \f   Frames
#--------------------------------------------------------------------------
  1  \w   -126.00 -37.00   1.00    3.00    --  -37.40 178.00 -30.00   89
  2  \w    -71.00  44.00   1.00    3.00    --  -37.40  37.00 120.00  115
  3  \w   -117.00  -4.00   1.00    3.00    --  -37.40 -57.00 -60.00  113
  4  \w     61.00 131.00   1.00    3.00    --   37.40 178.00 -90.00   70
  5  \w     24.00 106.00   1.00   12.00    --  112.00 -94.00-120.00   82
  6  \w     98.00 178.00   1.00   12.00    --  112.00 124.00 -24.00   80
  7  \w     31.00 147.00   1.00   12.00    --  112.00 -61.00 -90.00  116
  8  \w   -126.00 -37.00   1.00    3.00    --  -37.40 178.00-120.00   89
  9  \w   -117.00  -4.00   1.00    3.00    --  -37.40 -57.00  90.00  113
 10  \w   -117.00  -4.00   1.00    3.00    --  -37.40 -57.00-180.00  113
 11  \w    -43.00  71.00   1.00    3.00    --   37.40 -57.00-150.00  114
 12  \w     79.00 178.00   1.00   12.00    --  112.00  45.00 150.00   99
 13  \w     77.00 178.00   1.00   12.00    --  112.00  61.00-150.00  101
 14  \w     79.00 178.00   1.00   12.00    --  112.00  45.00   0.00   99
 15  \w   -117.00 -37.00   1.00    3.00    --  -37.40 -57.00-150.00   80
 16  \w   -117.00  -4.00   1.00    3.00    --  -37.40 -57.00   0.00  113
;
_diffrn_measurement_device 'four-circle diffractometer'
_diffrn_measurement_device_type 'Rigaku Oxford Diffraction: SuperNova, Dual, Cu at zero, AtlasS2'
_diffrn_measurement_method '\w scans'
_diffrn_orient_matrix_type 'CrysAlisPro convention (1999,Acta A55,543-557)'
_diffrn_orient_matrix_UB_11 -0.0657735000
_diffrn_orient_matrix_UB_12 -0.0616462000
_diffrn_orient_matrix_UB_13 0.0180528000
_diffrn_orient_matrix_UB_21 -0.0296836000
_diffrn_orient_matrix_UB_22 0.1298531000
_diffrn_orient_matrix_UB_23 0.0191074000
_diffrn_orient_matrix_UB_31 -0.0159255000
_diffrn_orient_matrix_UB_32 0.0123890000
_diffrn_orient_matrix_UB_33 -0.1103384000
_diffrn_radiation_monochromator mirror
_diffrn_radiation_probe x-ray
_diffrn_radiation_type CuK\a
_diffrn_radiation_wavelength 1.54184
_diffrn_reflns_av_R_equivalents 0.0556
_diffrn_reflns_av_unetI/netI 0.0360
_diffrn_reflns_Laue_measured_fraction_full 0.980
_diffrn_reflns_Laue_measured_fraction_max 0.980
_diffrn_reflns_limit_h_max 25
_diffrn_reflns_limit_h_min -25
_diffrn_reflns_limit_k_max 11
_diffrn_reflns_limit_k_min -12
_diffrn_reflns_limit_l_max 14
_diffrn_reflns_limit_l_min -16
_diffrn_reflns_number 19287
_diffrn_reflns_point_group_measured_fraction_full 0.843
_diffrn_reflns_point_group_measured_fraction_max 0.843
_diffrn_reflns_theta_full 70.071
_diffrn_reflns_theta_max 70.071
_diffrn_reflns_theta_min 6.516
_diffrn_source 'micro-focus sealed X-ray tube'
_diffrn_source_type 'SuperNova (Cu) X-ray Source'
_exptl_absorpt_coefficient_mu 5.770
_exptl_absorpt_correction_T_max 1.00000
_exptl_absorpt_correction_T_min 0.02682
_exptl_absorpt_correction_type multi-scan
_exptl_absorpt_process_details
;
CrysAlisPro 1.171.40.57a (Rigaku Oxford Diffraction, 2019)
Empirical absorption correction using spherical harmonics,
 implemented in SCALE3 ABSPACK scaling algorithm.
;
_exptl_crystal_colour yellow
_exptl_crystal_colour_primary yellow
_exptl_crystal_density_diffrn 1.341
_exptl_crystal_density_meas ?
_exptl_crystal_description plate
_exptl_crystal_F_000 1288
_exptl_crystal_recrystallization_method 'Crystals grown from TMS at 293 K'
_exptl_crystal_size_max 0.356
_exptl_crystal_size_mid 0.186
_exptl_crystal_size_min 0.064
_refine_diff_density_max 1.536
_refine_diff_density_min -1.363
_refine_diff_density_rms 0.107
_refine_ls_abs_structure_details
;
 Classical Flack method preferred over Parsons because s.u. lower.
;
_refine_ls_abs_structure_Flack -0.016(13)
_refine_ls_extinction_method none
_refine_ls_goodness_of_fit_ref 1.063
_refine_ls_hydrogen_treatment constr
_refine_ls_matrix_type full
_refine_ls_number_parameters 322
_refine_ls_number_reflns 4830
_refine_ls_number_restraints 1
_refine_ls_restrained_S_all 1.063
_refine_ls_R_factor_all 0.0482
_refine_ls_R_factor_gt 0.0474
_refine_ls_shift/su_max 0.002
_refine_ls_shift/su_mean 0.000
_refine_ls_structure_factor_coef Fsqd
_refine_ls_weighting_details 'w=1/[\s^2^(Fo^2^)+(0.1035P)^2^+0.4951P] where P=(Fo^2^+2Fc^2^)/3'
_refine_ls_weighting_scheme calc
_refine_ls_wR_factor_gt 0.1283
_refine_ls_wR_factor_ref 0.1297
_reflns_Friedel_coverage 0.645
_reflns_Friedel_fraction_full 0.694
_reflns_Friedel_fraction_max 0.694
_reflns_number_gt 4704
_reflns_number_total 4830
_reflns_threshold_expression 'I > 2\s(I)'
_cod_data_source_file c9dt04835a3.cif
_cod_data_source_block 0555abc19s
_cod_depositor_comments
;
The following automatic conversions were performed:

data item '_chemical_melting_point' value 'not measured' was changed
to '?' -- the value is undefined or not given.

data item '_exptl_crystal_density_meas' value 'not measured' was
changed to '?' -- the value is perceived as not measured.

Automatic conversion script
Id: cif_fix_values 7556 2019-12-06 15:28:31Z antanas 

 Adding full bibliography for 7703488--7703497.cif.
;
_cod_database_code 7703493
_shelx_shelxl_version_number 2014/7
_shelx_space_group_comment
;
The symmetry employed for this shelxl refinement is uniquely defined
by the following loop, which should always be used as a source of
symmetry information in preference to the above space-group names.
They are only intended as comments.
;
_olex2_refinement_description
;
1. Fixed Uiso
 At 1.2 times of:
  All C(H) groups, All C(H,H) groups
 At 1.5 times of:
  All C(H,H,H) groups
2.a Secondary CH2 refined with riding coordinates:
 C117(H11S,H11T), C118(H11U,H11V), C119(H11W,H11X), C120(H12A,H12B), C121(H12C,
 H12D), C122(H12E,H12F), C123(H12G,H12H), C124(H12I,H12J), C125(H12K,H12L),
 C126(H12M,H12N), C127(H12O,H12P), C128(H12Q,H12R), C129(H12S,H12T), C130(H13A,
 H13B)
2.b Aromatic/amide H refined with riding coordinates:
 C103(H103), C104(H104), C105(H105)
2.c Idealised Me refined as rotating group:
 C110(H11A,H11B,H11C), C111(H11D,H11E,H11F), C112(H11G,H11H,H11I), C114(H11J,
 H11K,H11L), C115(H11M,H11N,H11O), C116(H11P,H11Q,H11R)
;
_olex2_submission_special_instructions 'No special instructions were received'
_oxdiff_exptl_absorpt_empirical_details
;
Empirical correction (ABSPACK) includes:
- Absorption correction using spherical harmonics
- Frame scaling
;
_oxdiff_exptl_absorpt_empirical_full_max 17.977
_oxdiff_exptl_absorpt_empirical_full_min 0.349

loop_
_space_group_symop_operation_xyz
'x, y, z'
'-x, -y, z+1/2'
'x+1/2, -y, z'
'-x+1/2, y, z+1/2'

loop_
_atom_site_label
_atom_site_type_symbol
_atom_site_fract_x
_atom_site_fract_y
_atom_site_fract_z
_atom_site_U_iso_or_equiv
_atom_site_adp_type
_atom_site_occupancy
_atom_site_site_symmetry_order
_atom_site_calc_flag
_atom_site_refinement_flags_posn
Rh1 Rh -1.34766(2) -1.62375(3) -1.47893(6) 0.01280(17) Uani 1 1 d .
P2 P -1.45519(7) -1.63375(13) -1.45379(12) 0.0160(4) Uani 1 1 d .
P3 P -1.25227(6) -1.52951(13) -1.51621(12) 0.0135(3) Uani 1 1 d .
O5 O -1.3154(3) -1.8936(5) -1.4367(5) 0.0366(14) Uani 1 1 d .
O107 O -1.48042(17) -1.4875(4) -1.4415(4) 0.0225(9) Uani 1 1 d .
O108 O -1.2583(2) -1.3838(4) -1.4721(5) 0.0190(10) Uani 1 1 d .
C4 C -1.3267(2) -1.7936(5) -1.4618(5) 0.0182(13) Uani 1 1 d .
C101 C -1.3692(2) -1.4393(6) -1.4591(4) 0.0151(11) Uani 1 1 d .
C102 C -1.4313(3) -1.3982(6) -1.4412(5) 0.0186(12) Uani 1 1 d .
C103 C -1.4465(3) -1.2742(6) -1.4185(6) 0.0263(14) Uani 1 1 d .
H103 H -1.4894 -1.2494 -1.4055 0.032 Uiso 1 1 calc R
C104 C -1.3970(3) -1.1891(6) -1.4157(6) 0.0276(14) Uani 1 1 d .
H104 H -1.4065 -1.1043 -1.4000 0.033 Uiso 1 1 calc R
C105 C -1.3342(3) -1.2216(6) -1.4345(5) 0.0236(13) Uani 1 1 d .
H105 H -1.3009 -1.1608 -1.4331 0.028 Uiso 1 1 calc R
C106 C -1.3212(3) -1.3472(6) -1.4557(5) 0.0170(13) Uani 1 1 d .
C109 C -1.4890(3) -1.7059(6) -1.3411(5) 0.0218(13) Uani 1 1 d .
C110 C -1.4517(3) -1.6498(9) -1.2547(6) 0.0335(17) Uani 1 1 d .
H11A H -1.4562 -1.5584 -1.2554 0.050 Uiso 1 1 calc GR
H11B H -1.4063 -1.6720 -1.2606 0.050 Uiso 1 1 calc GR
H11C H -1.4688 -1.6830 -1.1928 0.050 Uiso 1 1 calc GR
C111 C -1.4777(4) -1.8469(7) -1.3443(8) 0.042(2) Uani 1 1 d .
H11D H -1.4324 -1.8636 -1.3585 0.063 Uiso 1 1 calc GR
H11E H -1.5044 -1.8842 -1.3960 0.063 Uiso 1 1 calc GR
H11F H -1.4890 -1.8837 -1.2806 0.063 Uiso 1 1 calc GR
C112 C -1.5603(3) -1.6774(7) -1.3295(7) 0.0327(16) Uani 1 1 d .
H11G H -1.5842 -1.7169 -1.3832 0.049 Uiso 1 1 calc GR
H11H H -1.5670 -1.5866 -1.3313 0.049 Uiso 1 1 calc GR
H11I H -1.5754 -1.7105 -1.2663 0.049 Uiso 1 1 calc GR
C113 C -1.2361(2) -1.4964(6) -1.6486(5) 0.0169(11) Uani 1 1 d .
C114 C -1.2932(3) -1.4229(7) -1.6894(5) 0.0272(13) Uani 1 1 d .
H11J H -1.2985 -1.3452 -1.6519 0.041 Uiso 1 1 calc GR
H11K H -1.3322 -1.4737 -1.6836 0.041 Uiso 1 1 calc GR
H11L H -1.2855 -1.4028 -1.7588 0.041 Uiso 1 1 calc GR
C115 C -1.2312(3) -1.6201(5) -1.7062(5) 0.0182(13) Uani 1 1 d .
H11M H -1.2720 -1.6653 -1.7016 0.027 Uiso 1 1 calc GR
H11N H -1.1969 -1.6717 -1.6782 0.027 Uiso 1 1 calc GR
H11O H -1.2217 -1.6021 -1.7754 0.027 Uiso 1 1 calc GR
C116 C -1.1748(3) -1.4180(6) -1.6609(5) 0.0243(13) Uani 1 1 d .
H11P H -1.1375 -1.4678 -1.6407 0.036 Uiso 1 1 calc GR
H11Q H -1.1777 -1.3427 -1.6198 0.036 Uiso 1 1 calc GR
H11R H -1.1701 -1.3935 -1.7300 0.036 Uiso 1 1 calc GR
C117 C -1.5076(3) -1.6886(7) -1.5514(5) 0.0279(14) Uani 1 1 d .
H11S H -1.5123 -1.7805 -1.5450 0.033 Uiso 1 1 calc R
H11T H -1.5506 -1.6512 -1.5413 0.033 Uiso 1 1 calc R
C118 C -1.4860(4) -1.6593(8) -1.6561(6) 0.0347(16) Uani 1 1 d .
H11U H -1.4743 -1.5695 -1.6597 0.042 Uiso 1 1 calc R
H11V H -1.5227 -1.6729 -1.7011 0.042 Uiso 1 1 calc R
C119 C -1.4289(3) -1.7369(8) -1.6932(5) 0.0330(17) Uani 1 1 d .
H11W H -1.3911 -1.7188 -1.6514 0.040 Uiso 1 1 calc R
H11X H -1.4185 -1.7105 -1.7611 0.040 Uiso 1 1 calc R
C120 C -1.4413(5) -1.8789(8) -1.6925(10) 0.049(3) Uani 1 1 d .
H12A H -1.4441 -1.9068 -1.6231 0.058 Uiso 1 1 calc R
H12B H -1.4837 -1.8944 -1.7232 0.058 Uiso 1 1 calc R
C121 C -1.3921(4) -1.9600(9) -1.7445(7) 0.050(2) Uani 1 1 d .
H12C H -1.4075 -2.0477 -1.7458 0.059 Uiso 1 1 calc R
H12D H -1.3876 -1.9312 -1.8134 0.059 Uiso 1 1 calc R
C122 C -1.3286(4) -1.9557(10) -1.6960(8) 0.050(2) Uani 1 1 d .
H12E H -1.3337 -1.9815 -1.6265 0.060 Uiso 1 1 calc R
H12F H -1.3130 -1.8681 -1.6964 0.060 Uiso 1 1 calc R
C123 C -1.2766(4) -2.0416(8) -1.7457(7) 0.0414(19) Uani 1 1 d .
H12G H -1.2886 -2.1306 -1.7367 0.050 Uiso 1 1 calc R
H12H H -1.2752 -2.0242 -1.8172 0.050 Uiso 1 1 calc R
C124 C -1.2107(4) -2.0195(8) -1.7018(6) 0.0381(19) Uani 1 1 d .
H12I H -1.1993 -1.9300 -1.7096 0.046 Uiso 1 1 calc R
H12J H -1.1788 -2.0695 -1.7388 0.046 Uiso 1 1 calc R
C125 C -1.2067(4) -2.0544(7) -1.5926(6) 0.0349(16) Uani 1 1 d .
H12K H -1.2183 -2.1438 -1.5850 0.042 Uiso 1 1 calc R
H12L H -1.2386 -2.0042 -1.5557 0.042 Uiso 1 1 calc R
C126 C -1.1400(4) -2.0331(8) -1.5465(7) 0.0407(19) Uani 1 1 d .
H12M H -1.1411 -2.0620 -1.4773 0.049 Uiso 1 1 calc R
H12N H -1.1084 -2.0856 -1.5820 0.049 Uiso 1 1 calc R
C127 C -1.1168(4) -1.8976(7) -1.5483(7) 0.0358(18) Uani 1 1 d .
H12O H -1.0753 -1.8931 -1.5131 0.043 Uiso 1 1 calc R
H12P H -1.1088 -1.8735 -1.6176 0.043 Uiso 1 1 calc R
C128 C -1.1622(3) -1.8016(7) -1.5030(5) 0.0279(16) Uani 1 1 d .
H12Q H -1.2024 -1.7990 -1.5419 0.034 Uiso 1 1 calc R
H12R H -1.1733 -1.8281 -1.4353 0.034 Uiso 1 1 calc R
C129 C -1.1331(3) -1.6718(7) -1.4998(5) 0.0273(15) Uani 1 1 d .
H12S H -1.1207 -1.6482 -1.5676 0.033 Uiso 1 1 calc R
H12T H -1.0933 -1.6760 -1.4603 0.033 Uiso 1 1 calc R
C130 C -1.1751(3) -1.5675(6) -1.4579(4) 0.0208(13) Uani 1 1 d .
H13A H -1.1490 -1.4900 -1.4576 0.025 Uiso 1 1 calc R
H13B H -1.1840 -1.5888 -1.3883 0.025 Uiso 1 1 calc R

loop_
_atom_site_aniso_label
_atom_site_aniso_U_11
_atom_site_aniso_U_22
_atom_site_aniso_U_33
_atom_site_aniso_U_23
_atom_site_aniso_U_13
_atom_site_aniso_U_12
Rh1 0.0109(2) 0.0087(3) 0.0188(3) -0.00182(15) -0.00009(16) 0.00085(11)
P2 0.0098(6) 0.0104(7) 0.0278(11) -0.0024(6) -0.0019(5) 0.0013(4)
P3 0.0120(5) 0.0120(7) 0.0166(6) -0.0030(6) 0.0002(5) -0.0010(5)
O5 0.035(3) 0.023(3) 0.051(4) 0.014(3) 0.013(2) 0.013(2)
O107 0.0127(16) 0.0121(19) 0.043(3) -0.0001(19) 0.0001(17) 0.0026(15)
O108 0.0156(19) 0.017(2) 0.025(3) -0.0078(18) 0.001(2) -0.0030(13)
C4 0.013(2) 0.015(3) 0.026(4) 0.000(2) 0.001(2) 0.002(2)
C101 0.013(2) 0.014(3) 0.019(3) -0.003(2) 0.0005(19) -0.002(2)
C102 0.019(3) 0.012(3) 0.025(3) -0.001(3) -0.003(3) 0.002(2)
C103 0.024(3) 0.018(3) 0.037(4) -0.004(3) 0.003(3) 0.005(2)
C104 0.030(3) 0.010(3) 0.043(4) -0.003(3) 0.008(3) 0.006(2)
C105 0.024(3) 0.016(3) 0.031(3) -0.007(3) 0.006(3) -0.004(2)
C106 0.015(3) 0.016(3) 0.021(4) -0.005(2) 0.004(2) -0.001(2)
C109 0.014(2) 0.015(3) 0.037(4) 0.001(3) 0.004(2) 0.001(2)
C110 0.026(3) 0.051(5) 0.023(4) 0.005(4) 0.000(3) 0.002(3)
C111 0.035(4) 0.017(3) 0.074(6) 0.011(4) 0.021(4) 0.005(3)
C112 0.014(2) 0.028(4) 0.056(5) 0.004(4) 0.007(3) 0.003(3)
C113 0.019(2) 0.013(3) 0.019(3) -0.003(2) 0.002(2) -0.003(2)
C114 0.028(3) 0.032(4) 0.022(3) 0.001(3) -0.001(2) 0.003(3)
C115 0.022(3) 0.020(4) 0.013(3) -0.003(2) 0.003(2) 0.000(2)
C116 0.022(3) 0.020(3) 0.031(4) -0.001(3) 0.003(2) -0.005(3)
C117 0.021(3) 0.028(4) 0.035(4) -0.011(3) -0.007(2) 0.006(3)
C118 0.042(4) 0.031(4) 0.031(4) -0.004(4) -0.015(3) 0.006(4)
C119 0.030(3) 0.049(5) 0.021(3) -0.001(3) -0.006(2) -0.004(3)
C120 0.050(5) 0.040(6) 0.056(7) -0.004(4) 0.003(5) 0.016(4)
C121 0.041(4) 0.050(6) 0.058(6) -0.023(5) 0.000(4) -0.011(4)
C122 0.048(5) 0.050(6) 0.051(6) -0.014(5) 0.001(4) -0.002(4)
C123 0.046(4) 0.034(5) 0.045(5) -0.001(4) 0.007(4) 0.001(3)
C124 0.036(3) 0.033(5) 0.045(5) -0.007(4) 0.015(3) 0.006(3)
C125 0.045(4) 0.018(3) 0.041(4) 0.001(3) 0.014(3) 0.006(3)
C126 0.044(4) 0.031(5) 0.047(5) 0.003(4) 0.002(3) 0.020(4)
C127 0.030(3) 0.035(4) 0.043(5) 0.000(4) 0.001(3) 0.012(3)
C128 0.027(3) 0.030(4) 0.027(4) 0.005(3) 0.000(2) 0.010(3)
C129 0.021(2) 0.033(4) 0.028(4) 0.000(3) -0.001(2) 0.005(3)
C130 0.018(3) 0.024(3) 0.020(3) -0.002(3) -0.002(2) 0.000(2)

loop_
_atom_type_symbol
_atom_type_description
_atom_type_scat_dispersion_real
_atom_type_scat_dispersion_imag
_atom_type_scat_source
C C 0.0181 0.0091 'International Tables Vol C Tables 4.2.6.8 and 6.1.1.4'
H H 0.0000 0.0000 'International Tables Vol C Tables 4.2.6.8 and 6.1.1.4'
O O 0.0492 0.0322 'International Tables Vol C Tables 4.2.6.8 and 6.1.1.4'
P P 0.2955 0.4335 'International Tables Vol C Tables 4.2.6.8 and 6.1.1.4'
Rh Rh 0.0927 3.6045 'International Tables Vol C Tables 4.2.6.8 and 6.1.1.4'

loop_
_exptl_crystal_face_index_h
_exptl_crystal_face_index_k
_exptl_crystal_face_index_l
_exptl_crystal_face_perp_dist
1 -7 -1 0.0326
-1 7 1 0.0242
-3 1 -9 0.1739
3 -1 9 0.1804
-14 0 0 0.0932
14 0 0 0.0932
9 1 -7 0.1382
-1 -1 9 0.1717

loop_
_geom_angle_atom_site_label_1
_geom_angle_atom_site_label_2
_geom_angle_atom_site_label_3
_geom_angle
P2 Rh1 P3 155.98(5)
C4 Rh1 P2 99.53(16)
C4 Rh1 P3 104.46(16)
C4 Rh1 C101 165.3(3)
C101 Rh1 P2 78.93(15)
C101 Rh1 P3 78.22(15)
O107 P2 Rh1 106.54(14)
O107 P2 C109 100.8(3)
O107 P2 C117 100.7(3)
C109 P2 Rh1 121.29(19)
C117 P2 Rh1 120.0(2)
C117 P2 C109 103.9(3)
O108 P3 Rh1 105.32(17)
O108 P3 C113 100.6(3)
O108 P3 C130 96.7(3)
C113 P3 Rh1 117.07(18)
C130 P3 Rh1 124.7(2)
C130 P3 C113 107.4(3)
C102 O107 P2 114.2(4)
C106 O108 P3 113.1(4)
O5 C4 Rh1 169.7(6)
C102 C101 Rh1 122.3(4)
C102 C101 C106 116.0(5)
C106 C101 Rh1 121.6(4)
C101 C102 O107 117.8(5)
C101 C102 C103 123.3(6)
C103 C102 O107 118.7(5)
C104 C103 C102 117.5(6)
C103 C104 C105 122.7(6)
C104 C105 C106 117.7(6)
O108 C106 C101 118.2(5)
O108 C106 C105 119.2(5)
C105 C106 C101 122.6(5)
C110 C109 P2 106.2(5)
C111 C109 P2 109.2(5)
C111 C109 C110 109.2(7)
C111 C109 C112 110.5(5)
C112 C109 P2 112.0(5)
C112 C109 C110 109.7(6)
C114 C113 P3 107.8(4)
C114 C113 C115 107.9(5)
C114 C113 C116 109.2(5)
C115 C113 P3 109.9(4)
C116 C113 P3 111.0(4)
C116 C113 C115 111.0(5)
C118 C117 P2 115.9(5)
C117 C118 C119 115.2(6)
C118 C119 C120 113.6(7)
C121 C120 C119 116.4(9)
C122 C121 C120 112.4(8)
C121 C122 C123 114.1(8)
C124 C123 C122 111.5(7)
C123 C124 C125 113.1(7)
C124 C125 C126 114.0(7)
C127 C126 C125 114.7(6)
C128 C127 C126 115.7(7)
C129 C128 C127 112.2(6)
C128 C129 C130 116.7(5)
C129 C130 P3 120.1(4)

loop_
_geom_bond_atom_site_label_1
_geom_bond_atom_site_label_2
_geom_bond_distance
Rh1 P2 2.2704(15)
Rh1 P3 2.2856(13)
Rh1 C4 1.879(6)
Rh1 C101 2.037(6)
P2 O107 1.656(4)
P2 C109 1.852(7)
P2 C117 1.816(7)
P3 O108 1.671(4)
P3 C113 1.864(6)
P3 C130 1.839(6)
O5 C4 1.145(7)
O107 C102 1.399(8)
O108 C106 1.385(7)
C101 C102 1.389(8)
C101 C106 1.404(8)
C102 C103 1.396(9)
C103 C104 1.375(9)
C104 C105 1.378(9)
C105 C106 1.397(9)
C109 C110 1.530(10)
C109 C111 1.525(9)
C109 C112 1.525(7)
C113 C114 1.531(8)
C113 C115 1.538(8)
C113 C116 1.536(8)
C117 C118 1.525(11)
C118 C119 1.534(11)
C119 C120 1.537(12)
C120 C121 1.517(12)
C121 C122 1.479(12)
C122 C123 1.573(12)
C123 C124 1.516(12)
C124 C125 1.532(12)
C125 C126 1.542(11)
C126 C127 1.525(12)
C127 C128 1.525(9)
C128 C129 1.512(10)
C129 C130 1.526(9)

loop_
_exptl_oxdiff_crystal_face_indexfrac_h
_exptl_oxdiff_crystal_face_indexfrac_k
_exptl_oxdiff_crystal_face_indexfrac_l
_exptl_oxdiff_crystal_face_x
_exptl_oxdiff_crystal_face_y
_exptl_oxdiff_crystal_face_z
0.6485 -6.8905 -0.8555 0.3667 -0.9303 -0.0013
-0.7646 6.9078 0.5259 -0.3661 0.9297 0.0397
-3.0338 0.5828 -8.5593 0.0091 0.0022 1.0000
3.0338 -0.5828 8.5593 -0.0091 -0.0022 -1.0000
-13.5154 -0.3434 0.0049 0.9102 0.3567 0.2104
13.5154 0.3434 -0.0049 -0.9102 -0.3567 -0.2104
8.8390 0.6925 -6.6190 -0.7436 -0.2989 0.5981
-0.6701 -0.7572 8.7528 0.2488 0.0888 -0.9645
